data_4026696
loop_
_publ_author_name
'Benedikt Neue'
'Ralph Reiermann'
'Klaus Gerdes'
'Roland Fr\"ohlich'
'Birgit Wibbeling'
'Ernst-Ulrich W\"urthwein'

_publ_section_title
;
 Ring Closure Reactions of 2,6-Diazaheptatrienyl Metal Compounds:
 Synthesis of 3-Aminoindole Derivatives and 14-Membered Macrocyclic Dimers
;
_journal_name_full 'Journal of Organic Chemistry'
_journal_page_first 8794
_journal_page_last 8806
_journal_paper_doi 10.1021/jo201521v
_journal_volume 76
_journal_year 2011
_chemical_formula_sum 'C44 H36 Cl8 N4'
_chemical_formula_weight 904.37
_chemical_name_systematic
; 
 ? 
;
_space_group_IT_number 14
_symmetry_cell_setting monoclinic
_symmetry_space_group_name_Hall '-P 2ybc'
_symmetry_space_group_name_H-M 'P 1 21/c 1'
_atom_sites_solution_hydrogens 'at N2 from difmap, others geom'
_atom_sites_solution_primary direct
_atom_sites_solution_secondary difmap
_audit_creation_method SHELXL-97
_cell_angle_alpha 90.00
_cell_angle_beta 96.970(1)
_cell_angle_gamma 90.00
_cell_formula_units_Z 4
_cell_length_a 15.8321(5)
_cell_length_b 14.3899(4)
_cell_length_c 18.7392(6)
_cell_measurement_reflns_used 4203
_cell_measurement_temperature 223(2)
_cell_measurement_theta_max 68.25
_cell_measurement_theta_min 0.88
_cell_volume 4237.7(2)
_computing_cell_refinement 'Collect (Nonius B.V., 1998)'
_computing_data_collection 'Collect (Nonius B.V., 1998)'
_computing_data_reduction 'Denzo-SMN (Otwinowski & Minor, 1997)'
_computing_molecular_graphics 'XP (BrukerAXS, 2000)'
_computing_publication_material 'SHELXL-97 (Sheldrick, 1997)'
_computing_structure_refinement 'SHELXL-97 (Sheldrick, 1997)'
_computing_structure_solution 'SHELXS-97 (Sheldrick, 1990)'
_diffrn_ambient_temperature 223(2)
_diffrn_measured_fraction_theta_full 0.979
_diffrn_measured_fraction_theta_max 0.979
_diffrn_measurement_device_type 'Nonius KappaCCD APEXII'
_diffrn_measurement_method '\w and \f scans'
_diffrn_radiation_monochromator graphite
_diffrn_radiation_source 'fine-focus sealed tube'
_diffrn_radiation_type CuK\a
_diffrn_radiation_wavelength 1.54178
_diffrn_reflns_av_R_equivalents 0.063
_diffrn_reflns_av_sigmaI/netI 0.0248
_diffrn_reflns_limit_h_max 19
_diffrn_reflns_limit_h_min -18
_diffrn_reflns_limit_k_max 17
_diffrn_reflns_limit_k_min -12
_diffrn_reflns_limit_l_max 22
_diffrn_reflns_limit_l_min -22
_diffrn_reflns_number 43315
_diffrn_reflns_theta_full 67.96
_diffrn_reflns_theta_max 67.96
_diffrn_reflns_theta_min 2.81
_exptl_absorpt_coefficient_mu 5.153
_exptl_absorpt_correction_T_max 0.4255
_exptl_absorpt_correction_T_min 0.3070
_exptl_absorpt_correction_type multi-scan
_exptl_absorpt_process_details 'Denzo (Otwinowski, Borek, Majewski & Minor, 2003)'
_exptl_crystal_colour colourless
_exptl_crystal_density_diffrn 1.418
_exptl_crystal_description block
_exptl_crystal_F_000 1856
_exptl_crystal_size_max 0.30
_exptl_crystal_size_mid 0.20
_exptl_crystal_size_min 0.20
_refine_diff_density_max 0.360
_refine_diff_density_min -0.288
_refine_diff_density_rms 0.050
_refine_ls_extinction_method none
_refine_ls_goodness_of_fit_ref 1.028
_refine_ls_hydrogen_treatment mixed
_refine_ls_matrix_type full
_refine_ls_number_parameters 533
_refine_ls_number_reflns 7559
_refine_ls_number_restraints 18
_refine_ls_restrained_S_all 1.032
_refine_ls_R_factor_all 0.0533
_refine_ls_R_factor_gt 0.0474
_refine_ls_shift/su_max 0.001
_refine_ls_shift/su_mean 0.000
_refine_ls_structure_factor_coef Fsqd
_refine_ls_weighting_details 'calc w=1/[\s^2^(Fo^2^)+(0.0652P)^2^+3.1701P] where P=(Fo^2^+2Fc^2^)/3'
_refine_ls_weighting_scheme calc
_refine_ls_wR_factor_gt 0.1245
_refine_ls_wR_factor_ref 0.1302
_reflns_number_gt 6648
_reflns_number_total 7559
_reflns_threshold_expression >2sigma(I)
_cod_data_source_file jo201521v_si_011.cif
_cod_data_source_block wue4747
_cod_database_code 4026696

loop_
_symmetry_equiv_pos_as_xyz
'x, y, z'
'-x, y+1/2, -z+1/2'
'-x, -y, -z'
'x, -y-1/2, z-1/2'

loop_
_atom_site_label
_atom_site_type_symbol
_atom_site_fract_x
_atom_site_fract_y
_atom_site_fract_z
_atom_site_U_iso_or_equiv
_atom_site_adp_type
_atom_site_occupancy
_atom_site_symmetry_multiplicity
_atom_site_calc_flag
_atom_site_refinement_flags
_atom_site_disorder_assembly
_atom_site_disorder_group
C1A C 0.71134(14) 0.39161(15) 0.14531(11) 0.0335(5) Uani 1 1 d . . .
H1A H 0.6853 0.3346 0.1227 0.040 Uiso 1 1 calc R . .
N2A N 0.70042(12) 0.38991(14) 0.22105(10) 0.0355(4) Uani 1 1 d . . .
H2A H 0.7016(17) 0.4453(19) 0.2426(14) 0.043 Uiso 1 1 d . . .
C3A C 0.72812(13) 0.31750(16) 0.26585(12) 0.0348(5) Uani 1 1 d . . .
C4A C 0.73725(15) 0.22734(16) 0.23980(13) 0.0417(5) Uani 1 1 d . . .
H4A H 0.7280 0.2164 0.1900 0.050 Uiso 1 1 calc R . .
C5A C 0.75949(17) 0.15434(18) 0.28580(15) 0.0490(6) Uani 1 1 d . . .
H5A H 0.7635 0.0941 0.2671 0.059 Uiso 1 1 calc R . .
C6A C 0.77605(19) 0.16853(18) 0.35955(15) 0.0532(7) Uani 1 1 d . . .
H6A H 0.7911 0.1185 0.3908 0.064 Uiso 1 1 calc R . .
C7A C 0.77012(17) 0.25674(18) 0.38587(14) 0.0480(6) Uani 1 1 d . . .
H7A H 0.7821 0.2667 0.4356 0.058 Uiso 1 1 calc R . .
C8A C 0.74674(14) 0.33272(16) 0.34096(12) 0.0378(5) Uani 1 1 d . . .
C9A C 0.74650(15) 0.42388(16) 0.37453(12) 0.0386(5) Uani 1 1 d . . .
H9A H 0.7641 0.4273 0.4242 0.046 Uiso 1 1 calc R . .
N10A N 0.72434(12) 0.49956(13) 0.34208(10) 0.0361(4) Uani 1 1 d . . .
C11A C 0.72668(14) 0.58486(16) 0.38544(12) 0.0371(5) Uani 1 1 d . . .
H11A H 0.7607 0.5717 0.4323 0.044 Uiso 1 1 calc R . .
C1B C 0.77277(15) 0.66272(16) 0.34785(12) 0.0385(5) Uani 1 1 d . . .
H1B H 0.7582 0.7228 0.3690 0.046 Uiso 1 1 calc R . .
N2B N 0.74041(13) 0.66467(14) 0.27198(10) 0.0392(4) Uani 1 1 d . . .
H2B H 0.7253(18) 0.615(2) 0.2549(15) 0.047 Uiso 1 1 d . . .
C3B C 0.76097(14) 0.73167(16) 0.22534(13) 0.0379(5) Uani 1 1 d . . .
C4B C 0.79708(16) 0.81721(17) 0.24879(14) 0.0460(6) Uani 1 1 d . . .
H4B H 0.8097 0.8285 0.2983 0.055 Uiso 1 1 calc R . .
C5B C 0.81432(17) 0.88473(18) 0.20071(16) 0.0530(6) Uani 1 1 d . . .
H5B H 0.8375 0.9417 0.2180 0.064 Uiso 1 1 calc R . .
C6B C 0.79802(18) 0.87023(19) 0.12701(16) 0.0544(7) Uani 1 1 d . . .
H6B H 0.8092 0.9170 0.0944 0.065 Uiso 1 1 calc R . .
C7B C 0.76512(17) 0.78581(18) 0.10288(15) 0.0489(6) Uani 1 1 d . . .
H7B H 0.7551 0.7751 0.0531 0.059 Uiso 1 1 calc R . .
C8B C 0.74615(14) 0.71549(16) 0.14987(12) 0.0383(5) Uani 1 1 d . . .
C9B C 0.71476(14) 0.62847(16) 0.11812(12) 0.0380(5) Uani 1 1 d . . .
H9B H 0.7128 0.6227 0.0680 0.046 Uiso 1 1 calc R . .
N10B N 0.68957(11) 0.55895(13) 0.15217(10) 0.0353(4) Uani 1 1 d . . .
C11B C 0.66190(13) 0.47660(15) 0.11075(11) 0.0338(5) Uani 1 1 d . . .
H11B H 0.6771 0.4845 0.0614 0.041 Uiso 1 1 calc R . .
C21A C 0.80341(14) 0.39543(15) 0.13080(11) 0.0339(5) Uani 1 1 d . . .
C22A C 0.86881(15) 0.42270(18) 0.18231(13) 0.0431(5) Uani 1 1 d . . .
H22A H 0.8570 0.4362 0.2292 0.052 Uiso 1 1 calc R . .
C23A C 0.95138(16) 0.43042(19) 0.16583(14) 0.0491(6) Uani 1 1 d . . .
H23A H 0.9953 0.4487 0.2013 0.059 Uiso 1 1 calc R . .
C24A C 0.96889(15) 0.41116(18) 0.09723(15) 0.0464(6) Uani 1 1 d . . .
C25A C 0.90507(17) 0.3828(2) 0.04486(14) 0.0502(6) Uani 1 1 d . . .
H25A H 0.9173 0.3692 -0.0019 0.060 Uiso 1 1 calc R . .
C26A C 0.82316(15) 0.37481(18) 0.06221(13) 0.0424(5) Uani 1 1 d . . .
H26A H 0.7797 0.3550 0.0269 0.051 Uiso 1 1 calc R . .
Cl1A Cl 1.07191(4) 0.42402(6) 0.07589(5) 0.0700(2) Uani 1 1 d . . .
C31A C 0.63703(14) 0.60839(16) 0.39985(12) 0.0373(5) Uani 1 1 d . . .
C32A C 0.57361(17) 0.6374(2) 0.34707(14) 0.0554(7) Uani 1 1 d . . .
H32A H 0.5869 0.6472 0.3001 0.066 Uiso 1 1 calc R . .
C33A C 0.49114(17) 0.6523(2) 0.36203(15) 0.0599(7) Uani 1 1 d . . .
H33A H 0.4488 0.6717 0.3256 0.072 Uiso 1 1 calc R . .
C34A C 0.47198(16) 0.63833(18) 0.43098(15) 0.0473(6) Uani 1 1 d . . .
C35A C 0.53376(17) 0.6112(2) 0.48456(14) 0.0498(6) Uani 1 1 d . . .
H35A H 0.5205 0.6030 0.5317 0.060 Uiso 1 1 calc R . .
C36A C 0.61546(15) 0.59613(18) 0.46878(13) 0.0438(5) Uani 1 1 d . . .
H36A H 0.6575 0.5771 0.5056 0.053 Uiso 1 1 calc R . .
Cl2A Cl 0.36818(4) 0.65431(6) 0.45091(4) 0.0661(2) Uani 1 1 d . . .
C21B C 0.86926(15) 0.65137(16) 0.36162(12) 0.0382(5) Uani 1 1 d . . .
C22B C 0.91753(15) 0.62239(17) 0.30879(13) 0.0429(5) Uani 1 1 d . . .
H22B H 0.8905 0.6091 0.2625 0.051 Uiso 1 1 calc R . .
C23B C 1.00516(16) 0.61276(18) 0.32332(14) 0.0457(6) Uani 1 1 d . . .
H23B H 1.0374 0.5935 0.2871 0.055 Uiso 1 1 calc R . .
C24B C 1.04415(16) 0.63173(17) 0.39119(14) 0.0452(6) Uani 1 1 d . . .
C25B C 0.99829(17) 0.6607(2) 0.44448(14) 0.0541(7) Uani 1 1 d . . .
H25B H 1.0258 0.6734 0.4908 0.065 Uiso 1 1 calc R . .
C26B C 0.91129(16) 0.6710(2) 0.42960(14) 0.0508(6) Uani 1 1 d . . .
H26B H 0.8798 0.6917 0.4660 0.061 Uiso 1 1 calc R . .
Cl1B Cl 1.15447(4) 0.61870(5) 0.40971(4) 0.05849(19) Uani 1 1 d . . .
C31B C 0.56617(14) 0.46287(16) 0.10602(11) 0.0350(5) Uani 1 1 d . . .
C32B C 0.51512(16) 0.51986(19) 0.14166(14) 0.0484(6) Uani 1 1 d . . .
H32B H 0.5400 0.5680 0.1709 0.058 Uiso 1 1 calc R . .
C33B C 0.42749(17) 0.5072(2) 0.13502(15) 0.0538(7) Uani 1 1 d . . .
H33B H 0.3932 0.5470 0.1590 0.065 Uiso 1 1 calc R . .
C34B C 0.39169(15) 0.43581(18) 0.09301(13) 0.0439(6) Uani 1 1 d . . .
C35B C 0.44093(16) 0.37788(18) 0.05661(15) 0.0484(6) Uani 1 1 d . . .
H35B H 0.4159 0.3289 0.0283 0.058 Uiso 1 1 calc R . .
C36B C 0.52806(15) 0.39303(18) 0.06244(14) 0.0461(6) Uani 1 1 d . . .
H36B H 0.5618 0.3553 0.0364 0.055 Uiso 1 1 calc R . .
Cl2B Cl 0.28194(4) 0.41854(5) 0.08514(4) 0.05821(19) Uani 1 1 d . . .
C101 C 0.4920(4) 0.8699(4) 0.2028(5) 0.108(2) Uani 0.715(7) 1 d PD A 1
H10A H 0.4474 0.9103 0.1790 0.129 Uiso 0.715(7) 1 calc PR A 1
H10B H 0.4862 0.8684 0.2542 0.129 Uiso 0.715(7) 1 calc PR A 1
Cl11 Cl 0.4804(3) 0.7577(3) 0.1671(2) 0.0976(11) Uani 0.715(7) 1 d PD A 1
Cl12 Cl 0.59161(12) 0.9138(2) 0.19016(19) 0.0951(9) Uani 0.715(7) 1 d PD A 1
C201 C 0.5320(9) 0.8371(8) 0.2230(7) 0.108(2) Uani 0.285(7) 1 d PD A 2
H20A H 0.4995 0.8538 0.2624 0.129 Uiso 0.285(7) 1 calc PR A 2
H20B H 0.5816 0.8007 0.2431 0.129 Uiso 0.285(7) 1 calc PR A 2
Cl21 Cl 0.4678(6) 0.7697(7) 0.1589(6) 0.110(4) Uani 0.285(7) 1 d PD A 2
Cl22 Cl 0.5657(9) 0.9377(6) 0.1830(4) 0.139(4) Uani 0.285(7) 1 d PD A 2
C301 C 1.0182(2) 0.7725(2) 0.18120(16) 0.0656(8) Uani 1 1 d D . .
H30A H 1.0745 0.7562 0.2056 0.079 Uiso 1 1 calc R . .
H30B H 0.9794 0.7784 0.2179 0.079 Uiso 1 1 calc R . .
Cl31 Cl 0.98244(6) 0.68301(6) 0.12184(5) 0.0764(2) Uani 1 1 d D . .
Cl32 Cl 1.02463(5) 0.87971(6) 0.13774(4) 0.0648(2) Uani 1 1 d D . .

loop_
_atom_site_aniso_label
_atom_site_aniso_U_11
_atom_site_aniso_U_22
_atom_site_aniso_U_33
_atom_site_aniso_U_23
_atom_site_aniso_U_13
_atom_site_aniso_U_12
C1A 0.0326(11) 0.0381(11) 0.0294(10) -0.0018(9) 0.0015(8) -0.0007(9)
N2A 0.0390(10) 0.0377(10) 0.0300(9) 0.0013(8) 0.0049(8) 0.0030(8)
C3A 0.0299(10) 0.0400(12) 0.0349(11) 0.0034(9) 0.0052(8) -0.0010(9)
C4A 0.0442(13) 0.0420(13) 0.0392(12) -0.0004(10) 0.0060(10) -0.0006(10)
C5A 0.0544(15) 0.0378(13) 0.0547(15) 0.0011(11) 0.0064(12) 0.0026(11)
C6A 0.0676(18) 0.0415(14) 0.0490(15) 0.0128(12) 0.0007(13) 0.0041(12)
C7A 0.0581(15) 0.0480(14) 0.0370(12) 0.0089(11) 0.0024(11) 0.0000(11)
C8A 0.0363(11) 0.0412(12) 0.0360(11) 0.0051(10) 0.0048(9) -0.0008(9)
C9A 0.0382(12) 0.0483(13) 0.0291(11) 0.0025(10) 0.0032(9) -0.0013(10)
N10A 0.0352(9) 0.0401(10) 0.0330(9) -0.0010(8) 0.0038(7) -0.0004(8)
C11A 0.0381(12) 0.0410(12) 0.0311(11) -0.0045(9) 0.0006(9) 0.0001(9)
C1B 0.0401(12) 0.0408(12) 0.0341(11) -0.0056(9) 0.0024(9) -0.0006(9)
N2B 0.0412(11) 0.0392(10) 0.0362(10) -0.0003(8) 0.0003(8) -0.0036(8)
C3B 0.0321(11) 0.0381(12) 0.0427(12) 0.0022(10) 0.0012(9) 0.0017(9)
C4B 0.0437(13) 0.0409(13) 0.0516(14) -0.0025(11) -0.0010(11) -0.0008(10)
C5B 0.0496(15) 0.0383(13) 0.0694(18) 0.0013(12) 0.0000(13) -0.0051(11)
C6B 0.0533(16) 0.0458(14) 0.0633(17) 0.0140(13) 0.0039(13) -0.0047(12)
C7B 0.0486(14) 0.0485(14) 0.0481(14) 0.0096(11) 0.0006(11) -0.0047(11)
C8B 0.0331(11) 0.0401(12) 0.0409(12) 0.0054(10) 0.0004(9) -0.0004(9)
C9B 0.0337(11) 0.0451(13) 0.0343(11) 0.0047(10) 0.0002(9) -0.0013(9)
N10B 0.0310(9) 0.0389(10) 0.0351(9) 0.0000(8) 0.0001(7) -0.0001(7)
C11B 0.0328(11) 0.0406(12) 0.0277(10) -0.0002(9) 0.0029(8) 0.0007(9)
C21A 0.0335(11) 0.0355(11) 0.0328(11) 0.0017(9) 0.0041(9) 0.0018(9)
C22A 0.0377(12) 0.0554(14) 0.0357(12) -0.0033(10) 0.0025(9) -0.0047(10)
C23A 0.0370(13) 0.0583(16) 0.0500(14) 0.0015(12) -0.0035(11) -0.0065(11)
C24A 0.0338(12) 0.0497(14) 0.0560(15) 0.0105(12) 0.0069(11) 0.0023(10)
C25A 0.0450(14) 0.0649(17) 0.0424(13) -0.0003(12) 0.0125(11) 0.0055(12)
C26A 0.0371(12) 0.0544(14) 0.0355(12) -0.0048(10) 0.0038(9) 0.0015(10)
Cl1A 0.0360(3) 0.0860(5) 0.0908(6) 0.0205(4) 0.0191(3) 0.0015(3)
C31A 0.0360(12) 0.0414(12) 0.0346(11) -0.0047(9) 0.0040(9) -0.0009(9)
C32A 0.0424(14) 0.087(2) 0.0367(13) 0.0057(13) 0.0049(11) 0.0104(13)
C33A 0.0413(14) 0.089(2) 0.0482(15) 0.0104(15) 0.0003(12) 0.0134(14)
C34A 0.0376(13) 0.0508(14) 0.0547(15) 0.0023(12) 0.0101(11) -0.0011(10)
C35A 0.0471(14) 0.0623(16) 0.0414(13) 0.0041(12) 0.0116(11) -0.0003(12)
C36A 0.0381(12) 0.0543(14) 0.0384(12) 0.0024(11) 0.0024(10) -0.0007(10)
Cl2A 0.0396(3) 0.0822(5) 0.0793(5) 0.0198(4) 0.0182(3) 0.0070(3)
C21B 0.0383(12) 0.0390(12) 0.0366(11) -0.0031(9) 0.0018(9) -0.0029(9)
C22B 0.0429(13) 0.0486(13) 0.0361(12) -0.0066(10) 0.0006(10) 0.0043(10)
C23B 0.0452(13) 0.0487(14) 0.0442(13) -0.0049(11) 0.0092(11) 0.0050(11)
C24B 0.0423(13) 0.0446(13) 0.0480(14) 0.0024(11) 0.0024(11) -0.0033(10)
C25B 0.0433(14) 0.0766(19) 0.0409(13) -0.0070(13) -0.0009(11) -0.0083(13)
C26B 0.0420(13) 0.0734(18) 0.0379(12) -0.0130(12) 0.0080(10) -0.0082(12)
Cl1B 0.0384(3) 0.0642(4) 0.0712(4) 0.0009(3) -0.0002(3) 0.0019(3)
C31B 0.0337(11) 0.0401(12) 0.0304(10) 0.0042(9) 0.0006(8) 0.0017(9)
C32B 0.0383(13) 0.0580(15) 0.0488(14) -0.0124(12) 0.0044(10) -0.0012(11)
C33B 0.0383(13) 0.0690(18) 0.0552(15) -0.0114(13) 0.0101(11) 0.0033(12)
C34B 0.0346(12) 0.0561(15) 0.0405(12) 0.0101(11) 0.0025(10) -0.0016(10)
C35B 0.0364(13) 0.0490(14) 0.0569(15) -0.0059(12) -0.0062(11) -0.0007(10)
C36B 0.0355(12) 0.0508(14) 0.0506(14) -0.0106(11) -0.0006(10) 0.0044(10)
Cl2B 0.0329(3) 0.0779(5) 0.0639(4) 0.0076(3) 0.0063(3) -0.0059(3)
C101 0.082(5) 0.094(4) 0.157(6) -0.029(4) 0.059(5) 0.015(3)
Cl11 0.123(3) 0.0763(13) 0.0919(14) -0.0043(11) 0.0082(13) 0.0022(13)
Cl12 0.0561(10) 0.129(2) 0.1017(17) -0.0229(14) 0.0143(7) 0.0017(9)
C201 0.082(5) 0.094(4) 0.157(6) -0.029(4) 0.059(5) 0.015(3)
Cl21 0.055(2) 0.112(6) 0.170(8) 0.026(4) 0.039(4) 0.003(3)
Cl22 0.264(10) 0.091(4) 0.061(3) 0.006(3) 0.018(5) -0.050(6)
C301 0.075(2) 0.0664(19) 0.0564(17) 0.0010(14) 0.0141(15) 0.0102(16)
Cl31 0.0742(5) 0.0734(5) 0.0852(6) -0.0168(4) 0.0239(4) -0.0081(4)
Cl32 0.0643(4) 0.0699(5) 0.0595(4) 0.0026(3) 0.0049(3) -0.0019(3)

loop_
_atom_type_symbol
_atom_type_description
_atom_type_scat_dispersion_real
_atom_type_scat_dispersion_imag
_atom_type_scat_source
C C 0.0181 0.0091 'International Tables Vol C Tables 4.2.6.8 and 6.1.1.4'
H H 0.0000 0.0000 'International Tables Vol C Tables 4.2.6.8 and 6.1.1.4'
N N 0.0311 0.0180 'International Tables Vol C Tables 4.2.6.8 and 6.1.1.4'
Cl Cl 0.3639 0.7018 'International Tables Vol C Tables 4.2.6.8 and 6.1.1.4'

loop_
_geom_angle_atom_site_label_1
_geom_angle_atom_site_label_2
_geom_angle_atom_site_label_3
_geom_angle
N2A C1A C21A 114.04(17)
N2A C1A C11B 107.93(17)
C21A C1A C11B 110.13(18)
C3A N2A C1A 122.87(19)
N2A C3A C4A 121.9(2)
N2A C3A C8A 120.0(2)
C4A C3A C8A 118.1(2)
C5A C4A C3A 121.2(2)
C4A C5A C6A 120.9(2)
C7A C6A C5A 118.8(2)
C6A C7A C8A 122.1(2)
C7A C8A C3A 118.9(2)
C7A C8A C9A 117.3(2)
C3A C8A C9A 123.8(2)
N10A C9A C8A 125.4(2)
C9A N10A C11A 117.54(18)
N10A C11A C31A 108.90(18)
N10A C11A C1B 109.49(18)
C31A C11A C1B 114.95(19)
N2B C1B C21B 113.24(19)
N2B C1B C11A 109.20(18)
C21B C1B C11A 111.23(19)
C3B N2B C1B 123.8(2)
N2B C3B C4B 122.5(2)
N2B C3B C8B 119.8(2)
C4B C3B C8B 117.7(2)
C5B C4B C3B 121.3(2)
C4B C5B C6B 121.2(2)
C7B C6B C5B 118.4(2)
C6B C7B C8B 122.3(2)
C7B C8B C3B 119.0(2)
C7B C8B C9B 117.2(2)
C3B C8B C9B 123.8(2)
N10B C9B C8B 125.8(2)
C9B N10B C11B 117.65(19)
N10B C11B C31B 111.75(18)
N10B C11B C1A 108.40(16)
C31B C11B C1A 111.77(18)
C22A C21A C26A 118.2(2)
C22A C21A C1A 122.7(2)
C26A C21A C1A 119.12(19)
C23A C22A C21A 120.9(2)
C24A C23A C22A 119.7(2)
C23A C24A C25A 120.7(2)
C23A C24A Cl1A 119.7(2)
C25A C24A Cl1A 119.6(2)
C26A C25A C24A 119.0(2)
C25A C26A C21A 121.5(2)
C32A C31A C36A 117.7(2)
C32A C31A C11A 123.6(2)
C36A C31A C11A 118.6(2)
C33A C32A C31A 121.4(2)
C34A C33A C32A 119.2(2)
C35A C34A C33A 120.7(2)
C35A C34A Cl2A 119.2(2)
C33A C34A Cl2A 120.1(2)
C34A C35A C36A 119.5(2)
C35A C36A C31A 121.5(2)
C22B C21B C26B 118.1(2)
C22B C21B C1B 122.6(2)
C26B C21B C1B 119.3(2)
C21B C22B C23B 121.0(2)
C24B C23B C22B 119.2(2)
C25B C24B C23B 121.2(2)
C25B C24B Cl1B 119.6(2)
C23B C24B Cl1B 119.3(2)
C24B C25B C26B 119.4(2)
C25B C26B C21B 121.2(2)
C32B C31B C36B 118.5(2)
C32B C31B C11B 122.2(2)
C36B C31B C11B 119.2(2)
C31B C32B C33B 121.1(2)
C34B C33B C32B 119.1(2)
C33B C34B C35B 121.2(2)
C33B C34B Cl2B 119.5(2)
C35B C34B Cl2B 119.3(2)
C34B C35B C36B 118.9(2)
C31B C36B C35B 121.2(2)
Cl12 C101 Cl11 109.8(3)
Cl22 C201 Cl21 110.2(7)
Cl31 C301 Cl32 112.63(17)

loop_
_geom_bond_atom_site_label_1
_geom_bond_atom_site_label_2
_geom_bond_distance
C1A N2A 1.451(3)
C1A C21A 1.516(3)
C1A C11B 1.551(3)
N2A C3A 1.376(3)
C3A C4A 1.400(3)
C3A C8A 1.419(3)
C4A C5A 1.377(3)
C5A C6A 1.390(4)
C6A C7A 1.369(4)
C7A C8A 1.402(3)
C8A C9A 1.455(3)
C9A N10A 1.276(3)
N10A C11A 1.470(3)
C11A C31A 1.515(3)
C11A C1B 1.552(3)
C1B N2B 1.452(3)
C1B C21B 1.527(3)
N2B C3B 1.367(3)
C3B C4B 1.405(3)
C3B C8B 1.424(3)
C4B C5B 1.375(4)
C5B C6B 1.390(4)
C6B C7B 1.376(4)
C7B C8B 1.398(3)
C8B C9B 1.448(3)
C9B N10B 1.276(3)
N10B C11B 1.455(3)
C11B C31B 1.520(3)
C21A C22A 1.384(3)
C21A C26A 1.391(3)
C22A C23A 1.384(4)
C23A C24A 1.376(4)
C24A C25A 1.382(4)
C24A Cl1A 1.736(3)
C25A C26A 1.380(4)
C31A C32A 1.386(3)
C31A C36A 1.387(3)
C32A C33A 1.385(4)
C33A C34A 1.377(4)
C34A C35A 1.371(4)
C34A Cl2A 1.744(3)
C35A C36A 1.379(4)
C21B C22B 1.386(3)
C21B C26B 1.393(3)
C22B C23B 1.388(4)
C23B C24B 1.372(4)
C24B C25B 1.369(4)
C24B Cl1B 1.749(3)
C25B C26B 1.380(4)
C31B C32B 1.379(3)
C31B C36B 1.386(3)
C32B C33B 1.390(4)
C33B C34B 1.374(4)
C34B C35B 1.377(4)
C34B Cl2B 1.744(2)
C35B C36B 1.388(3)
C101 Cl12 1.741(5)
C101 Cl11 1.748(5)
C201 Cl22 1.743(8)
C201 Cl21 1.766(8)
C301 Cl31 1.750(3)
C301 Cl32 1.753(3)

loop_
_geom_torsion_atom_site_label_1
_geom_torsion_atom_site_label_2
_geom_torsion_atom_site_label_3
_geom_torsion_atom_site_label_4
_geom_torsion
C21A C1A N2A C3A -64.8(3)
C11B C1A N2A C3A 172.48(19)
C1A N2A C3A C4A -25.9(3)
C1A N2A C3A C8A 155.3(2)
N2A C3A C4A C5A -175.6(2)
C8A C3A C4A C5A 3.2(3)
C3A C4A C5A C6A -1.9(4)
C4A C5A C6A C7A -0.2(4)
C5A C6A C7A C8A 0.9(4)
C6A C7A C8A C3A 0.4(4)
C6A C7A C8A C9A -177.1(3)
N2A C3A C8A C7A 176.4(2)
C4A C3A C8A C7A -2.4(3)
N2A C3A C8A C9A -6.3(3)
C4A C3A C8A C9A 174.9(2)
C7A C8A C9A N10A -177.6(2)
C3A C8A C9A N10A 5.0(4)
C8A C9A N10A C11A 178.8(2)
C9A N10A C11A C31A -101.4(2)
C9A N10A C11A C1B 132.2(2)
N10A C11A C1B N2B 46.1(2)
C31A C11A C1B N2B -76.8(2)
N10A C11A C1B C21B -79.6(2)
C31A C11A C1B C21B 157.50(19)
C21B C1B N2B C3B -63.0(3)
C11A C1B N2B C3B 172.5(2)
C1B N2B C3B C4B -16.9(3)
C1B N2B C3B C8B 162.8(2)
N2B C3B C4B C5B -177.6(2)
C8B C3B C4B C5B 2.7(4)
C3B C4B C5B C6B -1.1(4)
C4B C5B C6B C7B -0.9(4)
C5B C6B C7B C8B 1.3(4)
C6B C7B C8B C3B 0.3(4)
C6B C7B C8B C9B -177.8(2)
N2B C3B C8B C7B 178.1(2)
C4B C3B C8B C7B -2.2(3)
N2B C3B C8B C9B -4.0(3)
C4B C3B C8B C9B 175.7(2)
C7B C8B C9B N10B -175.6(2)
C3B C8B C9B N10B 6.5(4)
C8B C9B N10B C11B -178.7(2)
C9B N10B C11B C31B -109.2(2)
C9B N10B C11B C1A 127.2(2)
N2A C1A C11B N10B 53.1(2)
C21A C1A C11B N10B -71.9(2)
N2A C1A C11B C31B -70.5(2)
C21A C1A C11B C31B 164.48(17)
N2A C1A C21A C22A -18.4(3)
C11B C1A C21A C22A 103.1(2)
N2A C1A C21A C26A 164.5(2)
C11B C1A C21A C26A -74.0(3)
C26A C21A C22A C23A 0.8(4)
C1A C21A C22A C23A -176.3(2)
C21A C22A C23A C24A 0.3(4)
C22A C23A C24A C25A -1.0(4)
C22A C23A C24A Cl1A 178.2(2)
C23A C24A C25A C26A 0.5(4)
Cl1A C24A C25A C26A -178.6(2)
C24A C25A C26A C21A 0.6(4)
C22A C21A C26A C25A -1.3(4)
C1A C21A C26A C25A 175.9(2)
N10A C11A C31A C32A -68.4(3)
C1B C11A C31A C32A 54.8(3)
N10A C11A C31A C36A 108.3(2)
C1B C11A C31A C36A -128.5(2)
C36A C31A C32A C33A -1.1(4)
C11A C31A C32A C33A 175.7(3)
C31A C32A C33A C34A 0.3(5)
C32A C33A C34A C35A 0.9(5)
C32A C33A C34A Cl2A -178.7(2)
C33A C34A C35A C36A -1.3(4)
Cl2A C34A C35A C36A 178.3(2)
C34A C35A C36A C31A 0.5(4)
C32A C31A C36A C35A 0.6(4)
C11A C31A C36A C35A -176.3(2)
N2B C1B C21B C22B -15.4(3)
C11A C1B C21B C22B 108.0(2)
N2B C1B C21B C26B 164.3(2)
C11A C1B C21B C26B -72.3(3)
C26B C21B C22B C23B 0.3(4)
C1B C21B C22B C23B -179.9(2)
C21B C22B C23B C24B 0.4(4)
C22B C23B C24B C25B -0.6(4)
C22B C23B C24B Cl1B 179.5(2)
C23B C24B C25B C26B 0.0(4)
Cl1B C24B C25B C26B 179.9(2)
C24B C25B C26B C21B 0.8(4)
C22B C21B C26B C25B -1.0(4)
C1B C21B C26B C25B 179.3(3)
N10B C11B C31B C32B -4.0(3)
C1A C11B C31B C32B 117.7(2)
N10B C11B C31B C36B 173.5(2)
C1A C11B C31B C36B -64.8(3)
C36B C31B C32B C33B 0.8(4)
C11B C31B C32B C33B 178.4(2)
C31B C32B C33B C34B 1.0(4)
C32B C33B C34B C35B -1.1(4)
C32B C33B C34B Cl2B 179.3(2)
C33B C34B C35B C36B -0.5(4)
Cl2B C34B C35B C36B 179.1(2)
C32B C31B C36B C35B -2.5(4)
C11B C31B C36B C35B 179.9(2)
C34B C35B C36B C31B 2.3(4)
